data_1004124
loop_
_publ_author_name
'Touboul, M'
'Betourne, E'
'Nowogrocki, G'

_publ_section_title
;
Crystal structure of thallium triborate, Tl B3 O5
;
_journal_coden_ASTM JSSCBI
_journal_name_full 'Journal of Solid State Chemistry'
_journal_page_first 370
_journal_page_last 373
_journal_paper_doi 10.1006/jssc.1997.7399
_journal_volume 131
_journal_year 1997
_chemical_formula_structural 'Tl (B3 O5)'
_chemical_formula_sum 'B3 O5 Tl'
_chemical_name_systematic 'Thallium(I) triborate'
_space_group_IT_number 19
_symmetry_cell_setting orthorhombic
_symmetry_Int_Tables_number 19
_symmetry_space_group_name_Hall 'P 2ac 2ab'
_symmetry_space_group_name_H-M 'P 21 21 21'
_cell_angle_alpha 90
_cell_angle_beta 90
_cell_angle_gamma 90
_cell_formula_units_Z 4
_cell_length_a 5.2099(3)
_cell_length_b 8.248(1)
_cell_length_c 10.206(2)
_cell_volume 438.6
_refine_ls_R_factor_all 0.038
_cod_database_code 1004124

loop_
_symmetry_equiv_pos_as_xyz
x,y,z
1/2-x,-y,1/2+z
1/2+x,1/2-y,-z
-x,1/2+y,1/2-z

loop_
_atom_site_label
_atom_site_type_symbol
_atom_site_symmetry_multiplicity
_atom_site_Wyckoff_symbol
_atom_site_fract_x
_atom_site_fract_y
_atom_site_fract_z
_atom_site_occupancy
_atom_site_attached_hydrogens
_atom_site_calc_flag
Tl1 Tl1+ 4 a 0.02784(10) 0.27599(6) 0.12869(6) 1. 0 d
O1 O2- 4 a 0.5536(18) 0.5512(9) 0.0576(9) 1. 0 d
O2 O2- 4 a 0.1831(14) 0.7274(10) 0.0800(8) 1. 0 d
O3 O2- 4 a 0.3559(16) 0.9939(9) 0.1077(10) 1. 0 d
O4 O2- 4 a 0.5652(15) 0.7709(10) 0.2137(8) 1. 0 d
O5 O2- 4 a 0.2940(16) 0.5367(9) 0.2456(9) 1. 0 d
B1 B3+ 4 a 0.539(3) 0.933(1) 0.191(1) 1. 0 d
B2 B3+ 4 a 0.196(3) 0.883(2) 0.041(2) 1. 0 d
B3 B3+ 4 a 0.397(3) 0.652(2) 0.147(1) 1. 0 d

loop_
_atom_type_symbol
_atom_type_oxidation_number
Tl1+ 1.000
O2- -2.000
B3+ 3.000
